data_4337342
loop_
_publ_author_name
'Komine, Nobuyuki'
'Buell, Ren\'e W'
'Chen, Chun-Hsing'
'Hui, Alice K.'
'Pink, Maren'
'Caulton, Kenneth G.'

_publ_section_title
;
 Probing the steric and electronic characteristics of a new bis-pyrrolide
 pincer ligand.
;
_journal_issue 3
_journal_name_full 'Inorganic chemistry'
_journal_page_first 1361
_journal_page_last 1369
_journal_paper_doi 10.1021/ic402120r
_journal_volume 53
_journal_year 2014
_chemical_formula_moiety 'C45 H55.00 N4 Pt1'
_chemical_formula_sum 'C45 H55 N4 Pt'
_chemical_formula_weight 847.05
_space_group_IT_number 14
_symmetry_cell_setting monoclinic
_symmetry_space_group_name_Hall '-P 2yn'
_symmetry_space_group_name_H-M 'P 1 21/n 1'
_atom_sites_solution_hydrogens difmap
_atom_sites_solution_primary direct
_audit_creation_date 12-01-10
_audit_creation_method CRYSTALS_ver_14.30
_cell_angle_alpha 90
_cell_angle_beta 108.4150(10)
_cell_angle_gamma 90
_cell_formula_units_Z 4
_cell_length_a 16.6811(10)
_cell_length_b 9.6848(6)
_cell_length_c 25.8426(14)
_cell_measurement_reflns_used 9975
_cell_measurement_temperature 150
_cell_measurement_theta_max 25
_cell_measurement_theta_min 2
_cell_volume 3961.2(4)
_computing_cell_refinement 'Apex2 (Bruker AXS, 2006)'
_computing_data_collection 'Apex2 (Bruker AXS, 2006)'
_computing_data_reduction 'Apex2 (Bruker AXS, 2006)'
_computing_molecular_graphics 'CAMERON (Watkin et al., 1996)'
_computing_publication_material 'CRYSTALS (Betteridge et al., 2003)'
_computing_structure_refinement 'CRYSTALS (Betteridge et al., 2003)'
_computing_structure_solution 'SIR92 (Altomare et al., 1994)'
_diffrn_ambient_temperature 150
_diffrn_measured_fraction_theta_full 1.000
_diffrn_measured_fraction_theta_max 1.000
_diffrn_measurement_device Area
_diffrn_measurement_device_type 'Bruker Kappa Apex2'
_diffrn_measurement_method '\f & \w scans'
_diffrn_radiation_monochromator graphite
_diffrn_radiation_type 'Mo K\a'
_diffrn_radiation_wavelength 0.71073
_diffrn_reflns_av_R_equivalents 0.041
_diffrn_reflns_limit_h_max 19
_diffrn_reflns_limit_h_min -19
_diffrn_reflns_limit_k_max 11
_diffrn_reflns_limit_k_min -11
_diffrn_reflns_limit_l_max 30
_diffrn_reflns_limit_l_min -29
_diffrn_reflns_number 31898
_diffrn_reflns_theta_full 25.047
_diffrn_reflns_theta_max 25.047
_diffrn_reflns_theta_min 1.661
_diffrn_standards_number 0
_exptl_absorpt_coefficient_mu 3.578
_exptl_absorpt_correction_T_max 0.90
_exptl_absorpt_correction_T_min 0.76
_exptl_absorpt_correction_type numerical
_exptl_absorpt_process_details
; 
 Analytical Absorption (De Meulenaer & Tompa, 1965) 
;
_exptl_crystal_colour yellow
_exptl_crystal_density_diffrn 1.420
_exptl_crystal_density_method 'not measured'
_exptl_crystal_description acicular
_exptl_crystal_F_000 1724.000
_exptl_crystal_size_max 0.420
_exptl_crystal_size_mid 0.078
_exptl_crystal_size_min 0.031
_refine_diff_density_max 0.75
_refine_diff_density_min -0.74
_refine_ls_extinction_method None
_refine_ls_goodness_of_fit_ref 0.9650
_refine_ls_hydrogen_treatment constr
_refine_ls_matrix_type full
_refine_ls_number_parameters 446
_refine_ls_number_reflns 6978
_refine_ls_number_restraints 0
_refine_ls_R_factor_all 0.0324
_refine_ls_R_factor_gt 0.0229
_refine_ls_shift/su_max 0.0026603
_refine_ls_shift/su_mean 0.0000585
_refine_ls_structure_factor_coef Fsqd
_refine_ls_weighting_details
;
 Method= Modified Sheldrick 
 w=1/[\s^2^(F^2^) + ( 0.01P)^2^ + 5.80P] 
 ,where P=(max(Fo^2^,0) + 2Fc^2^)/3 
;
_refine_ls_weighting_scheme calc
_refine_ls_wR_factor_all 0.0453
_refine_ls_wR_factor_gt 0.0435
_refine_ls_wR_factor_ref 0.0453
_reflns_limit_h_max 18
_reflns_limit_h_min -19
_reflns_limit_k_max 11
_reflns_limit_k_min 0
_reflns_limit_l_max 30
_reflns_limit_l_min 0
_reflns_number_gt 5850
_reflns_number_total 7008
_reflns_threshold_expression I>2.0\s(I)
_oxford_diffrn_Wilson_B_factor 0.00
_oxford_diffrn_Wilson_scale 0.00
_oxford_refine_ls_r_factor_ref 0.0324
_oxford_refine_ls_scale 0.069265(5)
_oxford_reflns_number_all 6978
_oxford_reflns_threshold_expression_ref I>0.0\s(I)
_oxford_structure_analysis_title 'mo_12005_0m in P2(1)/n'
_cod_data_source_file ic402120r_si_002.cif
_cod_data_source_block 12005
_cod_original_sg_symbol_H-M 'P 1 21/n 1 '
_cod_original_formula_sum 'C45 H55.00 N4 Pt1'
_cod_database_code 4337342

loop_
_symmetry_equiv_pos_as_xyz
x,y,z
-x,-y,-z
-x+1/2,y+1/2,-z+1/2
x+1/2,-y+1/2,z+1/2

loop_
_atom_site_label
_atom_site_type_symbol
_atom_site_fract_x
_atom_site_fract_y
_atom_site_fract_z
_atom_site_U_iso_or_equiv
_atom_site_occupancy
_atom_site_adp_type
_atom_site_refinement_flags_posn
_atom_site_refinement_flags_occupancy
_atom_site_disorder_assembly
_atom_site_disorder_group
Pt1 Pt 0.596828(7) 0.652547(12) 0.303084(5) 0.0157 1.0000 Uani . . . .
N1 N 0.48148(15) 0.7098(2) 0.24943(10) 0.0197 1.0000 Uani . . . .
N2 N 0.72210(15) 0.6582(3) 0.34914(10) 0.0191 1.0000 Uani . . . .
N3 N 0.62925(15) 0.8270(2) 0.27769(10) 0.0188 1.0000 Uani . . . .
N4 N 0.56345(16) 0.4724(3) 0.32642(10) 0.0223 1.0000 Uani . . . .
C1 C 0.39812(19) 0.6736(3) 0.23285(12) 0.0215 1.0000 Uani . . . .
C2 C 0.3542(2) 0.7619(3) 0.19139(13) 0.0234 1.0000 Uani . . . .
C3 C 0.41009(19) 0.8590(3) 0.18137(12) 0.0217 1.0000 Uani . . . .
C4 C 0.48899(19) 0.8253(3) 0.21862(12) 0.0208 1.0000 Uani . . . .
C5 C 0.57059(19) 0.8916(3) 0.23508(12) 0.0200 1.0000 Uani . . . .
C6 C 0.5954(2) 1.0130(3) 0.21560(13) 0.0245 1.0000 Uani . . . .
C7 C 0.6753(2) 1.0657(3) 0.23994(13) 0.0232 1.0000 Uani . . . .
C8 C 0.7322(2) 0.9993(3) 0.28313(13) 0.0233 1.0000 Uani . . . .
C9 C 0.70932(19) 0.8745(3) 0.30183(12) 0.0197 1.0000 Uani . . . .
C10 C 0.76060(19) 0.7837(3) 0.34311(12) 0.0187 1.0000 Uani . . . .
C11 C 0.84522(19) 0.7838(3) 0.37751(13) 0.0217 1.0000 Uani . . . .
C12 C 0.85657(19) 0.6551(3) 0.40313(12) 0.0220 1.0000 Uani . . . .
C13 C 0.78249(19) 0.5806(3) 0.38551(12) 0.0185 1.0000 Uani . . . .
C14 C 0.3585(2) 0.5575(3) 0.25536(13) 0.0255 1.0000 Uani . . . .
C15 C 0.3797(2) 0.5721(3) 0.31728(13) 0.0301 1.0000 Uani . . . .
C16 C 0.3843(2) 0.4176(3) 0.23725(14) 0.0306 1.0000 Uani . . . .
C17 C 0.2615(2) 0.5642(4) 0.23133(16) 0.0389 1.0000 Uani . . . .
C18 C 0.38256(19) 0.9695(3) 0.13769(12) 0.0230 1.0000 Uani . . . .
C19 C 0.3888(2) 1.1141(3) 0.16356(14) 0.0301 1.0000 Uani . . . .
C20 C 0.4336(2) 0.9591(4) 0.09770(13) 0.0306 1.0000 Uani . . . .
C21 C 0.2897(2) 0.9509(4) 0.10408(13) 0.0318 1.0000 Uani . . . .
C22 C 0.9146(2) 0.8937(3) 0.38758(14) 0.0270 1.0000 Uani . . . .
C23 C 0.9430(2) 0.9141(4) 0.33707(15) 0.0352 1.0000 Uani . . . .
C24 C 0.8861(2) 1.0299(3) 0.40696(15) 0.0331 1.0000 Uani . . . .
C25 C 0.9930(2) 0.8465(4) 0.43409(16) 0.0417 1.0000 Uani . . . .
C26 C 0.77022(19) 0.4346(3) 0.40315(12) 0.0214 1.0000 Uani . . . .
C27 C 0.8542(2) 0.3779(3) 0.44097(14) 0.0300 1.0000 Uani . . . .
C28 C 0.7095(2) 0.4373(4) 0.43709(13) 0.0292 1.0000 Uani . . . .
C29 C 0.7421(2) 0.3376(3) 0.35317(12) 0.0245 1.0000 Uani . . . .
C30 C 0.5421(2) 0.3689(3) 0.33883(13) 0.0236 1.0000 Uani . . . .
C31 C 0.51038(19) 0.2426(3) 0.35392(13) 0.0227 1.0000 Uani . . . .
C32 C 0.5102(2) 0.1214(3) 0.32467(14) 0.0305 1.0000 Uani . . . .
C33 C 0.4738(2) 0.0045(3) 0.33732(15) 0.0343 1.0000 Uani . . . .
C34 C 0.4384(2) 0.0062(3) 0.37884(15) 0.0327 1.0000 Uani . . . .
C35 C 0.4395(2) 0.1256(4) 0.40789(15) 0.0363 1.0000 Uani . . . .
C36 C 0.4753(2) 0.2445(4) 0.39570(14) 0.0330 1.0000 Uani . . . .
C37 C 0.0785(3) -0.0554(5) 0.00499(17) 0.0496 1.0000 Uani . . . .
C38 C 0.0718(2) 0.0592(5) 0.03455(17) 0.0496 1.0000 Uani . . . .
C39 C -0.0064(3) 0.1145(5) 0.02972(16) 0.0512 1.0000 Uani . . . .
C40 C 0.1937(8) 0.4112(11) 0.0194(5) 0.045(3) 0.523(15) Uiso . P 1 1
C41 C 0.1663(6) 0.4754(13) -0.0290(5) 0.043(3) 0.523(15) Uiso . P 1 1
C42 C 0.2038(9) 0.6010(12) -0.0374(5) 0.051(3) 0.523(15) Uiso . P 1 1
C43 C 0.2721(7) 0.6539(11) 0.0037(5) 0.046(3) 0.523(15) Uiso . P 1 1
C44 C 0.3003(6) 0.5811(12) 0.0523(5) 0.040(3) 0.523(15) Uiso . P 1 1
C45 C 0.2639(9) 0.4637(13) 0.0605(4) 0.049(3) 0.523(15) Uiso . P 1 1
C401 C 0.1673(8) 0.4246(12) 0.0047(5) 0.045(3) 0.477(15) Uiso . P 1 2
C411 C 0.1682(7) 0.5218(15) -0.0366(5) 0.046(3) 0.477(15) Uiso . P 1 2
C421 C 0.2332(9) 0.6149(11) -0.0267(5) 0.042(3) 0.477(15) Uiso . P 1 2
C431 C 0.2966(7) 0.6153(11) 0.0229(5) 0.040(3) 0.477(15) Uiso . P 1 2
C441 C 0.2945(8) 0.5218(18) 0.0635(5) 0.058(4) 0.477(15) Uiso . P 1 2
C451 C 0.2303(8) 0.4279(11) 0.0546(5) 0.041(3) 0.477(15) Uiso . P 1 2
H21 H 0.2953 0.7574 0.1727 0.0280 1.0000 Uiso R . . .
H61 H 0.5571 1.0589 0.1853 0.0284 1.0000 Uiso R . . .
H71 H 0.6913 1.1496 0.2268 0.0278 1.0000 Uiso R . . .
H81 H 0.7866 1.0376 0.3003 0.0269 1.0000 Uiso R . . .
H121 H 0.9076 0.6236 0.4289 0.0260 1.0000 Uiso R . . .
H151 H 0.3541 0.4983 0.3305 0.0360 1.0000 Uiso R . . .
H152 H 0.4392 0.5688 0.3341 0.0360 1.0000 Uiso R . . .
H153 H 0.3586 0.6576 0.3256 0.0360 1.0000 Uiso R . . .
H161 H 0.3591 0.3450 0.2514 0.0364 1.0000 Uiso R . . .
H162 H 0.4441 0.4087 0.2507 0.0364 1.0000 Uiso R . . .
H163 H 0.3659 0.4128 0.1986 0.0364 1.0000 Uiso R . . .
H171 H 0.2376 0.4906 0.2458 0.0473 1.0000 Uiso R . . .
H172 H 0.2421 0.6498 0.2408 0.0473 1.0000 Uiso R . . .
H173 H 0.2450 0.5560 0.1927 0.0473 1.0000 Uiso R . . .
H191 H 0.3714 1.1818 0.1356 0.0362 1.0000 Uiso R . . .
H192 H 0.4456 1.1313 0.1852 0.0362 1.0000 Uiso R . . .
H193 H 0.3532 1.1181 0.1859 0.0362 1.0000 Uiso R . . .
H201 H 0.4154 1.0292 0.0708 0.0360 1.0000 Uiso R . . .
H202 H 0.4919 0.9714 0.1171 0.0360 1.0000 Uiso R . . .
H203 H 0.4252 0.8711 0.0805 0.0360 1.0000 Uiso R . . .
H211 H 0.2737 1.0210 0.0770 0.0383 1.0000 Uiso R . . .
H212 H 0.2561 0.9581 0.1276 0.0383 1.0000 Uiso R . . .
H213 H 0.2813 0.8628 0.0870 0.0383 1.0000 Uiso R . . .
H231 H 0.9858 0.9829 0.3444 0.0412 1.0000 Uiso R . . .
H232 H 0.9646 0.8296 0.3284 0.0412 1.0000 Uiso R . . .
H233 H 0.8961 0.9425 0.3072 0.0412 1.0000 Uiso R . . .
H241 H 0.9296 1.0969 0.4129 0.0396 1.0000 Uiso R . . .
H242 H 0.8742 1.0137 0.4401 0.0396 1.0000 Uiso R . . .
H243 H 0.8366 1.0627 0.3801 0.0396 1.0000 Uiso R . . .
H251 H 1.0359 0.9148 0.4402 0.0495 1.0000 Uiso R . . .
H252 H 0.9782 0.8340 0.4664 0.0495 1.0000 Uiso R . . .
H253 H 1.0133 0.7618 0.4244 0.0495 1.0000 Uiso R . . .
H271 H 0.8461 0.2866 0.4519 0.0369 1.0000 Uiso R . . .
H272 H 0.8739 0.4351 0.4723 0.0369 1.0000 Uiso R . . .
H273 H 0.8948 0.3769 0.4221 0.0369 1.0000 Uiso R . . .
H281 H 0.7016 0.3463 0.4483 0.0353 1.0000 Uiso R . . .
H282 H 0.7323 0.4939 0.4683 0.0353 1.0000 Uiso R . . .
H283 H 0.6567 0.4739 0.4154 0.0353 1.0000 Uiso R . . .
H291 H 0.7347 0.2468 0.3649 0.0294 1.0000 Uiso R . . .
H292 H 0.7838 0.3365 0.3353 0.0294 1.0000 Uiso R . . .
H293 H 0.6901 0.3698 0.3287 0.0294 1.0000 Uiso R . . .
H321 H 0.5356 0.1203 0.2965 0.0363 1.0000 Uiso R . . .
H331 H 0.4728 -0.0782 0.3174 0.0406 1.0000 Uiso R . . .
H341 H 0.4133 -0.0748 0.3876 0.0387 1.0000 Uiso R . . .
H351 H 0.4152 0.1260 0.4366 0.0427 1.0000 Uiso R . . .
H361 H 0.4758 0.3268 0.4158 0.0376 1.0000 Uiso R . . .
H371 H 0.1325 -0.0935 0.0087 0.0582 1.0000 Uiso R . . .
H381 H 0.1214 0.1010 0.0582 0.0621 1.0000 Uiso R . . .
H391 H -0.0105 0.1937 0.0504 0.0638 1.0000 Uiso R . . .
H401 H 0.1656 0.3305 0.0255 0.0608 0.523(15) Uiso R P 1 1
H411 H 0.1210 0.4361 -0.0573 0.0580 0.523(15) Uiso R P 1 1
H441 H 0.3469 0.6129 0.0817 0.0499 0.523(15) Uiso R P 1 1
H451 H 0.2832 0.4143 0.0939 0.0637 0.523(15) Uiso R P 1 1
H4011 H 0.1233 0.3581 -0.0021 0.0553 0.477(15) Uiso R P 1 2
H4111 H 0.1257 0.5176 -0.0712 0.0548 0.477(15) Uiso R P 1 2
H4211 H 0.2334 0.6819 -0.0535 0.0519 0.477(15) Uiso R P 1 2
H4411 H 0.3391 0.5179 0.0971 0.0710 0.477(15) Uiso R P 1 2
H4511 H 0.2272 0.3678 0.0829 0.0535 0.477(15) Uiso R P 1 2
H421 H 0.1846 0.6493 -0.0711 0.0685 0.522(15) Uiso R P 1 1
H431 H 0.2997 0.7362 -0.0014 0.0581 0.522(15) Uiso R P 1 1
H4311 H 0.3411 0.6808 0.0295 0.0491 0.478(15) Uiso R P 1 2

loop_
_atom_site_aniso_label
_atom_site_aniso_U_11
_atom_site_aniso_U_22
_atom_site_aniso_U_33
_atom_site_aniso_U_23
_atom_site_aniso_U_13
_atom_site_aniso_U_12
Pt1 0.01700(6) 0.01373(6) 0.01668(6) 0.00066(6) 0.00580(4) -0.00002(6)
N1 0.0191(14) 0.0189(13) 0.0207(14) 0.0025(11) 0.0058(11) -0.0001(11)
N2 0.0201(13) 0.0180(12) 0.0198(13) -0.0017(12) 0.0073(11) -0.0004(12)
N3 0.0234(14) 0.0162(13) 0.0183(13) 0.0007(11) 0.0087(11) 0.0002(11)
N4 0.0236(15) 0.0208(15) 0.0229(15) 0.0024(12) 0.0081(12) 0.0025(12)
C1 0.0203(16) 0.0220(17) 0.0224(17) -0.0019(14) 0.0071(13) 0.0024(14)
C2 0.0182(17) 0.0255(17) 0.0251(18) 0.0018(14) 0.0046(14) -0.0002(14)
C3 0.0241(16) 0.0214(16) 0.0195(16) 0.0005(14) 0.0065(13) -0.0003(14)
C4 0.0225(16) 0.0203(17) 0.0212(16) 0.0018(13) 0.0095(14) -0.0011(13)
C5 0.0210(17) 0.0201(16) 0.0206(17) -0.0028(13) 0.0089(14) 0.0006(13)
C6 0.0265(18) 0.0247(17) 0.0220(17) 0.0034(14) 0.0071(15) 0.0008(14)
C7 0.0277(18) 0.0190(16) 0.0253(18) 0.0025(14) 0.0117(15) -0.0028(14)
C8 0.0209(17) 0.0230(17) 0.0259(18) -0.0029(14) 0.0072(14) -0.0041(14)
C9 0.0218(17) 0.0185(17) 0.0213(17) -0.0066(13) 0.0107(14) -0.0004(13)
C10 0.0207(17) 0.0164(15) 0.0202(17) -0.0036(13) 0.0082(14) 0.0002(13)
C11 0.0230(17) 0.0196(16) 0.0229(18) -0.0050(14) 0.0077(14) 0.0023(14)
C12 0.0218(16) 0.0225(15) 0.0202(16) -0.0026(15) 0.0047(13) 0.0023(15)
C13 0.0230(17) 0.0182(16) 0.0151(16) -0.0024(13) 0.0072(13) 0.0037(13)
C14 0.0198(17) 0.0278(18) 0.0274(18) 0.0021(15) 0.0054(14) -0.0020(14)
C15 0.0297(19) 0.0314(19) 0.035(2) 0.0052(16) 0.0188(16) 0.0046(15)
C16 0.033(2) 0.0284(19) 0.0280(19) 0.0004(15) 0.0068(16) -0.0069(16)
C17 0.0225(19) 0.039(2) 0.054(3) 0.0126(19) 0.0102(18) -0.0052(17)
C18 0.0203(17) 0.0281(17) 0.0189(17) 0.0019(14) 0.0038(14) 0.0008(14)
C19 0.032(2) 0.0269(19) 0.033(2) 0.0051(15) 0.0132(16) 0.0024(15)
C20 0.032(2) 0.0366(19) 0.0213(18) 0.0047(16) 0.0051(15) -0.0040(17)
C21 0.0274(19) 0.039(2) 0.0240(18) 0.0115(16) 0.0012(15) 0.0020(17)
C22 0.0220(18) 0.0196(16) 0.036(2) -0.0028(14) 0.0045(15) 0.0009(13)
C23 0.029(2) 0.0272(19) 0.052(2) -0.0034(17) 0.0162(18) -0.0016(16)
C24 0.031(2) 0.0239(18) 0.038(2) -0.0074(16) 0.0013(17) -0.0028(16)
C25 0.0274(19) 0.0308(19) 0.056(2) -0.004(2) -0.0017(17) -0.0035(18)
C26 0.0236(17) 0.0209(16) 0.0185(17) 0.0026(13) 0.0051(14) 0.0022(13)
C27 0.036(2) 0.0229(18) 0.0280(19) 0.0040(14) 0.0052(16) 0.0042(15)
C28 0.032(2) 0.035(2) 0.0215(18) 0.0032(15) 0.0094(15) 0.0008(16)
C29 0.0278(17) 0.0179(15) 0.0280(18) 0.0000(15) 0.0090(14) 0.0009(15)
C30 0.0241(17) 0.0234(18) 0.0233(17) 0.0012(14) 0.0074(14) 0.0026(15)
C31 0.0223(17) 0.0206(16) 0.0241(18) 0.0046(14) 0.0058(14) -0.0013(14)
C32 0.044(2) 0.0237(19) 0.0283(19) 0.0003(14) 0.0180(17) 0.0030(15)
C33 0.045(2) 0.0206(18) 0.037(2) -0.0024(15) 0.0125(18) -0.0031(16)
C34 0.034(2) 0.0225(18) 0.041(2) 0.0065(16) 0.0114(18) -0.0048(15)
C35 0.048(2) 0.035(2) 0.033(2) 0.0063(17) 0.0236(18) -0.0045(17)
C36 0.046(2) 0.0228(18) 0.033(2) -0.0030(16) 0.0174(18) -0.0033(16)
C37 0.033(2) 0.078(3) 0.041(2) 0.026(2) 0.015(2) 0.001(2)
C38 0.029(2) 0.074(3) 0.038(2) 0.024(2) -0.0004(18) -0.012(2)
C39 0.055(3) 0.067(3) 0.032(2) 0.014(2) 0.014(2) -0.004(2)

loop_
_atom_type_symbol
_atom_type_scat_dispersion_real
_atom_type_scat_dispersion_imag
_atom_type_scat_Cromer_Mann_a1
_atom_type_scat_Cromer_Mann_b1
_atom_type_scat_Cromer_Mann_a2
_atom_type_scat_Cromer_Mann_b2
_atom_type_scat_Cromer_Mann_a3
_atom_type_scat_Cromer_Mann_b3
_atom_type_scat_Cromer_Mann_a4
_atom_type_scat_Cromer_Mann_b4
_atom_type_scat_Cromer_Mann_c
_atom_type_scat_source
C 0.0033 0.0016 2.3100 20.8439 1.0200 10.2075 1.5886 0.5687 0.8650 51.6512 0.2156 'International Tables Vol C 4.2.6.8 and 6.1.1.4'
H 0.0000 0.0000 0.4930 10.5109 0.3229 26.1257 0.1402 3.1424 0.0408 57.7998 0.0030 'International Tables Vol C 4.2.6.8 and 6.1.1.4'
N 0.0061 0.0033 12.2126 0.0057 3.1322 9.8933 2.0125 28.9975 1.1663 0.5826 -11.5290 'International Tables Vol C 4.2.6.8 and 6.1.1.4'
Pt -1.7033 8.3905 27.0059 1.5129 17.7639 8.8117 15.7131 0.4246 5.7837 38.6103 11.6883 'International Tables Vol C 4.2.6.8 and 6.1.1.4'

loop_
_geom_angle_atom_site_label_1
_geom_angle_site_symmetry_1
_geom_angle_atom_site_label_2
_geom_angle_atom_site_label_3
_geom_angle_site_symmetry_3
_geom_angle
_geom_angle_publ_flag
N1 . Pt1 N2 . 161.08(10) yes
N1 . Pt1 N3 . 80.78(10) yes
N2 . Pt1 N3 . 80.34(10) yes
N1 . Pt1 N4 . 98.57(10) yes
N2 . Pt1 N4 . 100.34(10) yes
N3 . Pt1 N4 . 178.04(10) yes
Pt1 . N1 C1 . 141.7(2) yes
Pt1 . N1 C4 . 111.40(19) yes
C1 . N1 C4 . 107.0(2) yes
Pt1 . N2 C10 . 112.08(19) yes
Pt1 . N2 C13 . 141.1(2) yes
C10 . N2 C13 . 106.8(2) yes
Pt1 . N3 C5 . 117.5(2) yes
Pt1 . N3 C9 . 118.3(2) yes
C5 . N3 C9 . 124.1(3) yes
Pt1 . N4 C30 . 178.1(3) yes
N1 . C1 C2 . 108.7(3) yes
N1 . C1 C14 . 126.6(3) yes
C2 . C1 C14 . 124.6(3) yes
C1 . C2 C3 . 109.7(3) yes
C1 . C2 H21 . 125.1 no
C3 . C2 H21 . 125.3 no
C2 . C3 C4 . 104.6(3) yes
C2 . C3 C18 . 123.1(3) yes
C4 . C3 C18 . 132.3(3) yes
N1 . C4 C3 . 110.1(3) yes
N1 . C4 C5 . 115.7(3) yes
C3 . C4 C5 . 133.9(3) yes
C4 . C5 N3 . 113.7(3) yes
C4 . C5 C6 . 129.0(3) yes
N3 . C5 C6 . 117.2(3) yes
C5 . C6 C7 . 120.2(3) yes
C5 . C6 H61 . 119.6 no
C7 . C6 H61 . 120.2 no
C6 . C7 C8 . 121.1(3) yes
C6 . C7 H71 . 119.6 no
C8 . C7 H71 . 119.3 no
C7 . C8 C9 . 119.4(3) yes
C7 . C8 H81 . 120.6 no
C9 . C8 H81 . 120.0 no
C8 . C9 N3 . 117.9(3) yes
C8 . C9 C10 . 128.4(3) yes
N3 . C9 C10 . 113.6(3) yes
C9 . C10 N2 . 115.2(3) yes
C9 . C10 C11 . 135.2(3) yes
N2 . C10 C11 . 109.4(3) yes
C10 . C11 C12 . 104.9(3) yes
C10 . C11 C22 . 131.2(3) yes
C12 . C11 C22 . 123.9(3) yes
C11 . C12 C13 . 109.7(3) yes
C11 . C12 H121 . 125.2 no
C13 . C12 H121 . 125.1 no
C12 . C13 N2 . 109.2(3) yes
C12 . C13 C26 . 125.4(3) yes
N2 . C13 C26 . 125.4(3) yes
C1 . C14 C15 . 110.4(3) yes
C1 . C14 C16 . 109.9(3) yes
C15 . C14 C16 . 113.8(3) yes
C1 . C14 C17 . 110.2(3) yes
C15 . C14 C17 . 106.5(3) yes
C16 . C14 C17 . 105.9(3) yes
C14 . C15 H151 . 109.0 no
C14 . C15 H152 . 109.7 no
H151 . C15 H152 . 109.5 no
C14 . C15 H153 . 109.6 no
H151 . C15 H153 . 109.5 no
H152 . C15 H153 . 109.5 no
C14 . C16 H161 . 109.5 no
C14 . C16 H162 . 109.3 no
H161 . C16 H162 . 109.5 no
C14 . C16 H163 . 109.5 no
H161 . C16 H163 . 109.5 no
H162 . C16 H163 . 109.5 no
C14 . C17 H171 . 109.2 no
C14 . C17 H172 . 109.4 no
H171 . C17 H172 . 109.5 no
C14 . C17 H173 . 109.8 no
H171 . C17 H173 . 109.5 no
H172 . C17 H173 . 109.5 no
C3 . C18 C19 . 110.8(3) yes
C3 . C18 C20 . 110.6(3) yes
C19 . C18 C20 . 112.1(3) yes
C3 . C18 C21 . 110.7(3) yes
C19 . C18 C21 . 105.7(3) yes
C20 . C18 C21 . 106.7(3) yes
C18 . C19 H191 . 109.6 no
C18 . C19 H192 . 109.4 no
H191 . C19 H192 . 109.5 no
C18 . C19 H193 . 109.4 no
H191 . C19 H193 . 109.5 no
H192 . C19 H193 . 109.5 no
C18 . C20 H201 . 109.2 no
C18 . C20 H202 . 109.2 no
H201 . C20 H202 . 109.5 no
C18 . C20 H203 . 110.0 no
H201 . C20 H203 . 109.5 no
H202 . C20 H203 . 109.5 no
C18 . C21 H211 . 109.3 no
C18 . C21 H212 . 109.0 no
H211 . C21 H212 . 109.5 no
C18 . C21 H213 . 110.1 no
H211 . C21 H213 . 109.5 no
H212 . C21 H213 . 109.5 no
C11 . C22 C23 . 111.4(3) yes
C11 . C22 C24 . 110.9(3) yes
C23 . C22 C24 . 112.1(3) yes
C11 . C22 C25 . 109.6(3) yes
C23 . C22 C25 . 106.7(3) yes
C24 . C22 C25 . 105.9(3) yes
C22 . C23 H231 . 109.6 no
C22 . C23 H232 . 109.4 no
H231 . C23 H232 . 109.5 no
C22 . C23 H233 . 109.4 no
H231 . C23 H233 . 109.5 no
H232 . C23 H233 . 109.5 no
C22 . C24 H241 . 109.8 no
C22 . C24 H242 . 109.0 no
H241 . C24 H242 . 109.5 no
C22 . C24 H243 . 109.6 no
H241 . C24 H243 . 109.5 no
H242 . C24 H243 . 109.5 no
C22 . C25 H251 . 109.5 no
C22 . C25 H252 . 109.3 no
H251 . C25 H252 . 109.5 no
C22 . C25 H253 . 109.7 no
H251 . C25 H253 . 109.5 no
H252 . C25 H253 . 109.5 no
C13 . C26 C27 . 110.0(3) yes
C13 . C26 C28 . 109.3(2) yes
C27 . C26 C28 . 106.1(3) yes
C13 . C26 C29 . 110.5(2) yes
C27 . C26 C29 . 106.9(2) yes
C28 . C26 C29 . 114.0(3) yes
C26 . C27 H271 . 109.5 no
C26 . C27 H272 . 109.5 no
H271 . C27 H272 . 109.5 no
C26 . C27 H273 . 109.4 no
H271 . C27 H273 . 109.5 no
H272 . C27 H273 . 109.5 no
C26 . C28 H281 . 109.8 no
C26 . C28 H282 . 109.6 no
H281 . C28 H282 . 109.5 no
C26 . C28 H283 . 109.0 no
H281 . C28 H283 . 109.5 no
H282 . C28 H283 . 109.5 no
C26 . C29 H291 . 109.4 no
C26 . C29 H292 . 109.8 no
H291 . C29 H292 . 109.5 no
C26 . C29 H293 . 109.3 no
H291 . C29 H293 . 109.5 no
H292 . C29 H293 . 109.5 no
N4 . C30 C31 . 176.5(3) yes
C30 . C31 C32 . 120.5(3) yes
C30 . C31 C36 . 119.0(3) yes
C32 . C31 C36 . 120.3(3) yes
C31 . C32 C33 . 119.4(3) yes
C31 . C32 H321 . 119.9 no
C33 . C32 H321 . 120.8 no
C32 . C33 C34 . 120.4(3) yes
C32 . C33 H331 . 120.0 no
C34 . C33 H331 . 119.6 no
C33 . C34 C35 . 120.0(3) yes
C33 . C34 H341 . 120.3 no
C35 . C34 H341 . 119.7 no
C34 . C35 C36 . 120.6(3) yes
C34 . C35 H351 . 119.6 no
C36 . C35 H351 . 119.8 no
C31 . C36 C35 . 119.3(3) yes
C31 . C36 H361 . 120.3 no
C35 . C36 H361 . 120.4 no
C39 2_555 C37 C38 . 119.4(4) yes
C39 2_555 C37 H371 . 120.7 no
C38 . C37 H371 . 119.9 no
C37 . C38 C39 . 120.3(4) yes
C37 . C38 H381 . 119.6 no
C39 . C38 H381 . 120.0 no
C38 . C39 C37 2_555 120.3(4) yes
C38 . C39 H391 . 119.9 no
C37 2_555 C39 H391 . 119.9 no
C41 . C40 C45 . 119.6(10) yes
C41 . C40 H401 . 119.7 no
C45 . C40 H401 . 120.6 no
C40 . C41 C42 . 120.3(9) yes
C40 . C41 H411 . 119.1 no
C42 . C41 H411 . 120.5 no
C41 . C42 C43 . 119.7(9) yes
C41 . C42 H421 . 121.7 no
C43 . C42 H421 . 118.5 no
C42 . C43 C44 . 117.9(8) yes
C42 . C43 H431 . 121.4 no
C44 . C43 H431 . 120.7 no
C43 . C44 C45 . 122.3(9) yes
C43 . C44 H441 . 121.1 no
C45 . C44 H441 . 116.6 no
C40 . C45 C44 . 120.0(9) yes
C40 . C45 H451 . 117.8 no
C44 . C45 H451 . 122.1 no
C411 . C401 C451 . 119.8(10) yes
C411 . C401 H4011 . 119.9 no
C451 . C401 H4011 . 120.3 no
C401 . C411 C421 . 119.3(10) yes
C401 . C411 H4111 . 119.7 no
C421 . C411 H4111 . 120.9 no
C411 . C421 C431 . 120.3(10) yes
C411 . C421 H4211 . 119.9 no
C431 . C421 H4211 . 119.8 no
C421 . C431 C441 . 120.2(9) yes
C421 . C431 H4311 . 119.7 no
C441 . C431 H4311 . 120.1 no
C431 . C441 C451 . 120.6(10) yes
C431 . C441 H4411 . 121.1 no
C451 . C441 H4411 . 118.2 no
C401 . C451 C441 . 119.8(9) yes
C401 . C451 H4511 . 119.6 no
C441 . C451 H4511 . 120.5 no

loop_
_geom_bond_atom_site_label_1
_geom_bond_atom_site_label_2
_geom_bond_site_symmetry_2
_geom_bond_distance
_geom_bond_publ_flag
Pt1 N1 . 2.061(2) yes
Pt1 N2 . 2.053(2) yes
Pt1 N3 . 1.950(2) yes
Pt1 N4 . 1.982(3) yes
N1 C1 . 1.365(4) yes
N1 C4 . 1.402(4) yes
N2 C10 . 1.406(4) yes
N2 C13 . 1.366(4) yes
N3 C5 . 1.371(4) yes
N3 C9 . 1.363(4) yes
N4 C30 . 1.143(4) yes
C1 C2 . 1.386(4) yes
C1 C14 . 1.510(4) yes
C2 C3 . 1.405(4) yes
C2 H21 . 0.950 no
C3 C4 . 1.402(4) yes
C3 C18 . 1.517(4) yes
C4 C5 . 1.442(4) yes
C5 C6 . 1.392(4) yes
C6 C7 . 1.379(4) yes
C6 H61 . 0.950 no
C7 C8 . 1.375(4) yes
C7 H71 . 0.950 no
C8 C9 . 1.399(4) yes
C8 H81 . 0.950 no
C9 C10 . 1.438(4) yes
C10 C11 . 1.411(4) yes
C11 C12 . 1.396(4) yes
C11 C22 . 1.533(4) yes
C12 C13 . 1.378(4) yes
C12 H121 . 0.950 no
C13 C26 . 1.520(4) yes
C14 C15 . 1.532(4) yes
C14 C16 . 1.539(4) yes
C14 C17 . 1.540(4) yes
C15 H151 . 0.950 no
C15 H152 . 0.950 no
C15 H153 . 0.950 no
C16 H161 . 0.950 no
C16 H162 . 0.950 no
C16 H163 . 0.950 no
C17 H171 . 0.950 no
C17 H172 . 0.950 no
C17 H173 . 0.950 no
C18 C19 . 1.541(4) yes
C18 C20 . 1.536(4) yes
C18 C21 . 1.529(4) yes
C19 H191 . 0.950 no
C19 H192 . 0.950 no
C19 H193 . 0.950 no
C20 H201 . 0.950 no
C20 H202 . 0.950 no
C20 H203 . 0.950 no
C21 H211 . 0.950 no
C21 H212 . 0.950 no
C21 H213 . 0.950 no
C22 C23 . 1.536(5) yes
C22 C24 . 1.538(4) yes
C22 C25 . 1.541(5) yes
C23 H231 . 0.950 no
C23 H232 . 0.950 no
C23 H233 . 0.950 no
C24 H241 . 0.950 no
C24 H242 . 0.950 no
C24 H243 . 0.950 no
C25 H251 . 0.950 no
C25 H252 . 0.950 no
C25 H253 . 0.950 no
C26 C27 . 1.535(4) yes
C26 C28 . 1.535(4) yes
C26 C29 . 1.545(4) yes
C27 H271 . 0.950 no
C27 H272 . 0.950 no
C27 H273 . 0.950 no
C28 H281 . 0.950 no
C28 H282 . 0.950 no
C28 H283 . 0.950 no
C29 H291 . 0.950 no
C29 H292 . 0.950 no
C29 H293 . 0.950 no
C30 C31 . 1.434(4) yes
C31 C32 . 1.396(4) yes
C31 C36 . 1.382(4) yes
C32 C33 . 1.372(4) yes
C32 H321 . 0.950 no
C33 C34 . 1.378(5) yes
C33 H331 . 0.950 no
C34 C35 . 1.376(5) yes
C34 H341 . 0.950 no
C35 C36 . 1.379(5) yes
C35 H351 . 0.950 no
C36 H361 . 0.950 no
C37 C39 2_555 1.377(6) yes
C37 C38 . 1.372(6) yes
C37 H371 . 0.950 no
C38 C39 . 1.378(6) yes
C38 H381 . 0.950 no
C39 H391 . 0.950 no
C40 C41 . 1.339(15) yes
C40 C45 . 1.405(16) yes
C40 H401 . 0.950 no
C41 C42 . 1.416(15) yes
C41 H411 . 0.950 no
C42 C43 . 1.387(15) yes
C42 H421 . 0.950 no
C43 C44 . 1.387(14) yes
C43 H431 . 0.950 no
C44 C45 . 1.336(15) yes
C44 H441 . 0.950 no
C45 H451 . 0.950 no
C401 C411 . 1.426(16) yes
C401 C451 . 1.383(16) yes
C401 H4011 . 0.950 no
C411 C421 . 1.371(16) yes
C411 H4111 . 0.950 no
C421 C431 . 1.380(16) yes
C421 H4211 . 0.950 no
C431 C441 . 1.395(16) yes
C431 H4311 . 0.950 no
C441 C451 . 1.368(16) yes
C441 H4411 . 0.950 no
C451 H4511 . 0.950 no

loop_
_geom_torsion_atom_site_label_1
_geom_torsion_atom_site_label_2
_geom_torsion_atom_site_label_3
_geom_torsion_atom_site_label_4
_geom_torsion
_geom_torsion_publ_flag
N3 Pt1 N1 C1 -171.5(3) no
N3 Pt1 N1 C4 8.69(19) no
N4 Pt1 N1 C1 10.4(3) no
N4 Pt1 N1 C4 -169.44(19) no
N3 Pt1 N2 C10 6.2(2) no
N3 Pt1 N2 C13 -175.4(3) no
N4 Pt1 N2 C10 -175.6(2) no
N4 Pt1 N2 C13 2.7(4) no
N1 Pt1 N3 C5 -8.1(2) no
N1 Pt1 N3 C9 174.3(2) no
N2 Pt1 N3 C5 173.3(2) no
N2 Pt1 N3 C9 -4.3(2) no
Pt1 N1 C1 C2 -178.2(2) no
Pt1 N1 C1 C14 2.0(5) no
C4 N1 C1 C2 1.6(3) no
C4 N1 C1 C14 -178.2(3) no
Pt1 N1 C4 C3 178.1(2) no
Pt1 N1 C4 C5 -8.3(3) no
C1 N1 C4 C3 -1.8(3) no
C1 N1 C4 C5 171.8(3) no
Pt1 N2 C10 C9 -7.3(3) no
Pt1 N2 C10 C11 177.4(2) no
C13 N2 C10 C9 173.7(3) no
C13 N2 C10 C11 -1.6(3) no
Pt1 N2 C13 C12 -177.1(3) no
Pt1 N2 C13 C26 3.7(5) no
C10 N2 C13 C12 1.3(3) no
C10 N2 C13 C26 -177.9(3) no
Pt1 N3 C5 C4 5.8(3) no
Pt1 N3 C5 C6 -177.3(2) no
C9 N3 C5 C4 -176.8(3) no
C9 N3 C5 C6 0.2(4) no
Pt1 N3 C9 C8 179.6(2) no
Pt1 N3 C9 C10 1.5(3) no
C5 N3 C9 C8 2.2(4) no
C5 N3 C9 C10 -175.9(3) no
N1 C1 C2 C3 -0.9(4) no
C14 C1 C2 C3 178.9(3) no
N1 C1 C14 C15 54.6(4) no
N1 C1 C14 C16 -71.8(4) no
N1 C1 C14 C17 172.0(3) no
C2 C1 C14 C15 -125.1(3) no
C2 C1 C14 C16 108.5(4) no
C2 C1 C14 C17 -7.8(4) no
C1 C2 C3 C4 -0.2(3) no
C1 C2 C3 C18 179.0(3) no
C2 C3 C4 N1 1.2(3) no
C2 C3 C4 C5 -170.8(3) no
C18 C3 C4 N1 -177.8(3) no
C18 C3 C4 C5 10.2(6) no
C2 C3 C18 C19 111.9(3) no
C2 C3 C18 C20 -123.2(3) no
C2 C3 C18 C21 -5.1(4) no
C4 C3 C18 C19 -69.2(4) no
C4 C3 C18 C20 55.7(4) no
C4 C3 C18 C21 173.8(3) no
N1 C4 C5 N3 2.1(4) no
N1 C4 C5 C6 -174.4(3) no
C3 C4 C5 N3 173.8(3) no
C3 C4 C5 C6 -2.8(6) no
N3 C5 C6 C7 -1.7(5) no
C4 C5 C6 C7 174.7(3) no
C5 C6 C7 C8 0.9(5) no
C6 C7 C8 C9 1.6(5) no
C7 C8 C9 N3 -3.0(5) no
C7 C8 C9 C10 174.8(3) no
N3 C9 C10 N2 4.1(4) no
N3 C9 C10 C11 177.8(3) no
C8 C9 C10 N2 -173.8(3) no
C8 C9 C10 C11 -0.1(6) no
N2 C10 C11 C12 1.2(3) no
N2 C10 C11 C22 -179.1(3) no
C9 C10 C11 C12 -172.8(3) no
C9 C10 C11 C22 7.0(6) no
C10 C11 C12 C13 -0.4(4) no
C22 C11 C12 C13 179.9(3) no
C10 C11 C22 C23 -68.3(4) no
C10 C11 C22 C24 57.3(5) no
C10 C11 C22 C25 173.9(3) no
C12 C11 C22 C23 111.5(4) no
C12 C11 C22 C24 -123.0(3) no
C12 C11 C22 C25 -6.4(4) no
C11 C12 C13 N2 -0.6(4) no
C11 C12 C13 C26 178.6(3) no
N2 C13 C26 C27 175.6(3) no
N2 C13 C26 C28 -68.3(4) no
N2 C13 C26 C29 57.9(4) no
C12 C13 C26 C27 -3.5(4) no
C12 C13 C26 C28 112.5(3) no
C12 C13 C26 C29 -121.2(3) no
C30 C31 C32 C33 -175.2(3) no
C36 C31 C32 C33 0.9(5) no
C30 C31 C36 C35 175.6(3) no
C32 C31 C36 C35 -0.5(5) no
C31 C32 C33 C34 -0.6(5) no
C32 C33 C34 C35 0.0(5) no
C33 C34 C35 C36 0.4(5) no
C34 C35 C36 C31 -0.1(5) no
C45 C40 C41 C42 -4.7(19) no
C41 C40 C45 C44 4(2) no
C40 C41 C42 C43 3.4(19) no
C41 C42 C43 C44 -0.9(19) no
C42 C43 C44 C45 -0.2(19) no
C43 C44 C45 C40 -1(2) no
